data_4132384
loop_
_publ_author_name
'Wang, Chengdong'
'Xiao, Guanlin'
'Guo, Tao'
'Ding, Yalan'
'Wu, Xiaojin'
'Loh, Teck-Peng'

_publ_section_title
;
 Palladium-Catalyzed Regiocontrollable Reductive Heck Reaction of
 Unactivated Aliphatic Alkenes.
;
_journal_issue 30
_journal_name_full 'Journal of the American Chemical Society'
_journal_page_first 9332
_journal_page_last 9336
_journal_paper_doi 10.1021/jacs.8b03619
_journal_volume 140
_journal_year 2018
_chemical_formula_sum 'C21 H20 N2 O'
_chemical_formula_weight 316.39
_space_group_crystal_system tetragonal
_space_group_IT_number 88
_space_group_name_Hall '-I 4ad'
_space_group_name_H-M_alt 'I 41/a :2'
_atom_sites_solution_hydrogens mixed
_audit_creation_method SHELXL-2014/7
_cell_angle_alpha 90
_cell_angle_beta 90
_cell_angle_gamma 90
_cell_formula_units_Z 16
_cell_length_a 19.5302(14)
_cell_length_b 19.5302(14)
_cell_length_c 18.7188(15)
_cell_measurement_reflns_used 9973
_cell_measurement_temperature 293(2)
_cell_measurement_theta_max 58.73
_cell_measurement_theta_min 3.20
_cell_volume 7139.9(9)
_computing_cell_refinement 'Bruker SAINT'
_computing_data_collection 'Bruker APEX2'
_computing_data_reduction 'Bruker SAINT'
_computing_molecular_graphics 'Bruker SHELXTL'
_computing_publication_material 'Bruker SHELXTL'
_computing_structure_refinement 'SHELXL-2014 (Sheldrick 2014)'
_computing_structure_solution 'SHELXS-97 (Sheldrick 2008)'
_diffrn_ambient_temperature 293(2)
_diffrn_measured_fraction_theta_full 0.906
_diffrn_measured_fraction_theta_max 0.906
_diffrn_measurement_device_type 'Bruker APEX-II CCD'
_diffrn_measurement_method '\f and \w scans'
_diffrn_radiation_type CuK\a
_diffrn_radiation_wavelength 1.54178
_diffrn_reflns_av_R_equivalents 0.0819
_diffrn_reflns_av_unetI/netI 0.0452
_diffrn_reflns_Laue_measured_fraction_full 0.906
_diffrn_reflns_Laue_measured_fraction_max 0.906
_diffrn_reflns_limit_h_max 19
_diffrn_reflns_limit_h_min -21
_diffrn_reflns_limit_k_max 21
_diffrn_reflns_limit_k_min -21
_diffrn_reflns_limit_l_max 20
_diffrn_reflns_limit_l_min -20
_diffrn_reflns_number 19026
_diffrn_reflns_point_group_measured_fraction_full 0.906
_diffrn_reflns_point_group_measured_fraction_max 0.906
_diffrn_reflns_theta_full 58.833
_diffrn_reflns_theta_max 58.833
_diffrn_reflns_theta_min 7.202
_exptl_absorpt_coefficient_mu 0.572
_exptl_crystal_colour colorless
_exptl_crystal_density_diffrn 1.177
_exptl_crystal_description block
_exptl_crystal_F_000 2688
_exptl_crystal_size_max 0.180
_exptl_crystal_size_mid 0.160
_exptl_crystal_size_min 0.160
_refine_diff_density_max 0.260
_refine_diff_density_min -0.178
_refine_diff_density_rms 0.044
_refine_ls_extinction_coef 0.0091(17)
_refine_ls_extinction_expression Fc^*^=kFc[1+0.001xFc^2^\l^3^/sin(2\q)]^-1/4^
_refine_ls_extinction_method 'SHELXL-2014/7 (Sheldrick 2014'
_refine_ls_goodness_of_fit_ref 1.088
_refine_ls_hydrogen_treatment mixed
_refine_ls_matrix_type full
_refine_ls_number_parameters 223
_refine_ls_number_reflns 2322
_refine_ls_number_restraints 0
_refine_ls_restrained_S_all 1.088
_refine_ls_R_factor_all 0.1332
_refine_ls_R_factor_gt 0.1048
_refine_ls_shift/su_max 0.007
_refine_ls_shift/su_mean 0.001
_refine_ls_structure_factor_coef Fsqd
_refine_ls_weighting_details 'w=1/[\s^2^(Fo^2^)+(0.1121P)^2^+13.1362P] where P=(Fo^2^+2Fc^2^)/3'
_refine_ls_weighting_scheme calc
_refine_ls_wR_factor_gt 0.2637
_refine_ls_wR_factor_ref 0.2904
_reflns_Friedel_coverage 0.000
_reflns_number_gt 1706
_reflns_number_total 2322
_reflns_threshold_expression 'I > 2\s(I)'
_cod_data_source_file ja8b03619_si_003.cif
_cod_data_source_block why-jie
_cod_original_cell_volume 7139.9(12)
_cod_original_sg_symbol_H-M 'I 41/a'
_cod_database_code 4132384
_shelx_shelxl_version_number 2014/7
_shelx_space_group_comment
;
The symmetry employed for this shelxl refinement is uniquely defined
by the following loop, which should always be used as a source of
symmetry information in preference to the above space-group names.
They are only intended as comments.
;
_shelx_estimated_absorpt_t_min 0.904
_shelx_estimated_absorpt_t_max 0.914

loop_
_space_group_symop_operation_xyz
'x, y, z'
'-x+1/2, -y, z+1/2'
'-y+3/4, x+1/4, z+1/4'
'y+3/4, -x+3/4, z+3/4'
'x+1/2, y+1/2, z+1/2'
'-x+1, -y+1/2, z+1'
'-y+5/4, x+3/4, z+3/4'
'y+5/4, -x+5/4, z+5/4'
'-x, -y, -z'
'x-1/2, y, -z-1/2'
'y-3/4, -x-1/4, -z-1/4'
'-y-3/4, x-3/4, -z-3/4'
'-x+1/2, -y+1/2, -z+1/2'
'x, y+1/2, -z'
'y-1/4, -x+1/4, -z+1/4'
'-y-1/4, x-1/4, -z-1/4'

loop_
_atom_site_label
_atom_site_type_symbol
_atom_site_fract_x
_atom_site_fract_y
_atom_site_fract_z
_atom_site_U_iso_or_equiv
_atom_site_adp_type
_atom_site_occupancy
_atom_site_site_symmetry_order
_atom_site_calc_flag
_atom_site_refinement_flags_posn
_atom_site_refinement_flags_adp
N2 N 0.3232(2) 0.5061(2) 0.0424(2) 0.0872(13) Uani 1 1 d . .
O1 O 0.31153(17) 0.49314(17) 0.16191(14) 0.0989(12) Uani 1 1 d . .
C9 C 0.2907(3) 0.4834(2) 0.1014(2) 0.0852(14) Uani 1 1 d . .
C11 C 0.2226(3) 0.4477(3) 0.0880(2) 0.0965(16) Uani 1 1 d . .
H11 H 0.2198 0.4349 0.0375 0.116 Uiso 1 1 calc R U
C8 C 0.3823(2) 0.5478(2) 0.0390(2) 0.0831(13) Uani 1 1 d . .
N1 N 0.3935(2) 0.5106(2) -0.0816(2) 0.1047(14) Uani 1 1 d . .
C4 C 0.4774(2) 0.5902(3) -0.0332(3) 0.0941(15) Uani 1 1 d . .
C16 C 0.2760(3) 0.3341(3) 0.1233(3) 0.1018(16) Uani 1 1 d . .
C7 C 0.4048(3) 0.5866(3) 0.0944(3) 0.1058(17) Uani 1 1 d . .
H7 H 0.3811 0.5862 0.1375 0.127 Uiso 1 1 calc R U
C13 C 0.2177(3) 0.3826(3) 0.1336(2) 0.1021(17) Uani 1 1 d . .
H13 H 0.2180 0.3968 0.1838 0.122 Uiso 1 1 calc R U
C5 C 0.4991(3) 0.6283(3) 0.0256(4) 0.1185(19) Uani 1 1 d . .
H5 H 0.5385 0.6548 0.0224 0.142 Uiso 1 1 calc R U
C17 C 0.2962(4) 0.3124(3) 0.0576(3) 0.122(2) Uani 1 1 d . .
H17 H 0.2752 0.3305 0.0172 0.146 Uiso 1 1 calc R U
C3 C 0.5105(3) 0.5895(3) -0.1002(4) 0.1180(19) Uani 1 1 d . .
H3 H 0.5501 0.6152 -0.1069 0.142 Uiso 1 1 calc R U
C12 C 0.1646(3) 0.4986(3) 0.1050(3) 0.1160(18) Uani 1 1 d . .
H12A H 0.1675 0.5122 0.1542 0.174 Uiso 1 1 calc R U
H12B H 0.1212 0.4771 0.0964 0.174 Uiso 1 1 calc R U
H12C H 0.1691 0.5382 0.0750 0.174 Uiso 1 1 calc R U
C21 C 0.3096(5) 0.3088(3) 0.1806(4) 0.150(3) Uani 1 1 d . .
H21 H 0.2979 0.3242 0.2260 0.180 Uiso 1 1 calc R U
C18 C 0.3468(5) 0.2647(4) 0.0496(4) 0.147(3) Uani 1 1 d . .
H18 H 0.3594 0.2505 0.0041 0.176 Uiso 1 1 calc R U
C1 C 0.4265(4) 0.5130(4) -0.1423(3) 0.136(2) Uani 1 1 d . .
H1 H 0.4100 0.4869 -0.1801 0.164 Uiso 1 1 calc R U
C6 C 0.4632(3) 0.6269(3) 0.0872(3) 0.125(2) Uani 1 1 d . .
H6 H 0.4777 0.6535 0.1255 0.150 Uiso 1 1 calc R U
C2 C 0.4854(4) 0.5526(4) -0.1537(4) 0.137(2) Uani 1 1 d . .
H2 H 0.5067 0.5530 -0.1982 0.165 Uiso 1 1 calc R U
C14 C 0.1507(4) 0.3464(4) 0.1200(4) 0.155(3) Uani 1 1 d . .
H14 H 0.1449 0.3240 0.0766 0.186 Uiso 1 1 calc R U
C15 C 0.1001(6) 0.3448(6) 0.1659(6) 0.225(5) Uani 1 1 d . .
H15A H 0.1044 0.3668 0.2098 0.270 Uiso 1 1 calc R U
H15B H 0.0598 0.3217 0.1547 0.270 Uiso 1 1 calc R U
C19 C 0.3781(5) 0.2385(4) 0.1061(6) 0.165(3) Uani 1 1 d . .
H19 H 0.4117 0.2052 0.1005 0.198 Uiso 1 1 calc R U
C20 C 0.3602(6) 0.2613(5) 0.1736(5) 0.192(4) Uani 1 1 d . .
H20 H 0.3825 0.2444 0.2137 0.230 Uiso 1 1 calc R U
C22 C 0.4180(2) 0.5485(2) -0.0269(2) 0.0836(13) Uani 1 1 d . .
H2A H 0.3118(19) 0.4925(19) 0.001(2) 0.073(12) Uiso 1 1 d . .

loop_
_atom_site_aniso_label
_atom_site_aniso_U_11
_atom_site_aniso_U_22
_atom_site_aniso_U_33
_atom_site_aniso_U_23
_atom_site_aniso_U_13
_atom_site_aniso_U_12
N2 0.102(3) 0.104(3) 0.055(2) 0.0022(19) 0.0005(19) -0.002(2)
O1 0.119(3) 0.120(3) 0.0573(18) 0.0059(15) -0.0047(15) -0.0105(19)
C9 0.105(3) 0.094(3) 0.057(2) 0.003(2) 0.004(2) 0.003(3)
C11 0.114(4) 0.117(4) 0.059(2) -0.001(2) 0.004(2) -0.020(3)
C8 0.085(3) 0.092(3) 0.072(3) 0.015(2) -0.004(2) 0.008(2)
N1 0.111(3) 0.115(3) 0.088(3) -0.004(2) 0.025(2) 0.009(3)
C4 0.082(3) 0.097(3) 0.104(4) 0.022(3) 0.013(3) 0.028(3)
C16 0.144(5) 0.088(3) 0.074(3) -0.001(2) 0.011(3) -0.013(3)
C7 0.109(4) 0.125(4) 0.084(3) 0.006(3) -0.003(3) -0.015(3)
C13 0.129(4) 0.108(4) 0.069(3) -0.004(2) 0.017(3) -0.016(3)
C5 0.101(4) 0.135(5) 0.119(4) 0.015(4) -0.004(3) -0.011(3)
C17 0.144(5) 0.122(4) 0.100(4) -0.026(3) 0.020(3) -0.010(4)
C3 0.102(4) 0.107(4) 0.146(5) 0.010(4) 0.033(4) 0.021(3)
C12 0.102(4) 0.144(5) 0.102(4) -0.004(3) -0.010(3) 0.005(4)
C21 0.227(8) 0.117(5) 0.106(4) 0.003(4) 0.022(5) 0.057(5)
C18 0.180(7) 0.123(5) 0.137(6) -0.038(5) 0.041(5) -0.028(5)
C1 0.162(6) 0.138(5) 0.109(4) -0.026(4) 0.052(4) -0.005(5)
C6 0.131(5) 0.145(5) 0.099(4) 0.008(3) -0.016(4) -0.026(4)
C2 0.141(6) 0.133(5) 0.138(5) -0.006(4) 0.069(5) 0.009(4)
C14 0.146(6) 0.179(7) 0.139(5) 0.017(5) 0.040(5) -0.048(5)
C15 0.204(10) 0.225(11) 0.246(11) 0.037(9) 0.036(9) -0.051(8)
C19 0.206(9) 0.102(5) 0.186(8) -0.008(5) 0.032(7) 0.034(5)
C20 0.281(12) 0.156(7) 0.137(6) 0.024(5) 0.015(7) 0.081(8)
C22 0.079(3) 0.087(3) 0.086(3) 0.017(2) 0.007(2) 0.026(2)

loop_
_atom_type_symbol
_atom_type_description
_atom_type_scat_dispersion_real
_atom_type_scat_dispersion_imag
_atom_type_scat_source
C C 0.0181 0.0091 'International Tables Vol C Tables 4.2.6.8 and 6.1.1.4'
H H 0.0000 0.0000 'International Tables Vol C Tables 4.2.6.8 and 6.1.1.4'
N N 0.0311 0.0180 'International Tables Vol C Tables 4.2.6.8 and 6.1.1.4'
O O 0.0492 0.0322 'International Tables Vol C Tables 4.2.6.8 and 6.1.1.4'

loop_
_geom_angle_atom_site_label_1
_geom_angle_atom_site_label_2
_geom_angle_atom_site_label_3
_geom_angle
C9 N2 C8 127.6(4)
C9 N2 H2A 121(3)
C8 N2 H2A 111(3)
O1 C9 N2 123.6(5)
O1 C9 C11 121.1(4)
N2 C9 C11 115.2(4)
C9 C11 C13 110.0(4)
C9 C11 C12 108.2(4)
C13 C11 C12 112.0(4)
C9 C11 H11 108.9
C13 C11 H11 108.9
C12 C11 H11 108.9
C7 C8 N2 123.3(4)
C7 C8 C22 120.1(5)
N2 C8 C22 116.6(4)
C1 N1 C22 117.7(5)
C5 C4 C3 124.5(6)
C5 C4 C22 119.2(5)
C3 C4 C22 116.3(5)
C21 C16 C17 117.6(6)
C21 C16 C13 120.0(5)
C17 C16 C13 122.4(5)
C8 C7 C6 120.4(5)
C8 C7 H7 119.8
C6 C7 H7 119.8
C16 C13 C14 110.0(5)
C16 C13 C11 114.0(4)
C14 C13 C11 110.3(5)
C16 C13 H13 107.4
C14 C13 H13 107.4
C11 C13 H13 107.4
C6 C5 C4 120.4(6)
C6 C5 H5 119.8
C4 C5 H5 119.8
C16 C17 C18 121.4(7)
C16 C17 H17 119.3
C18 C17 H17 119.3
C2 C3 C4 120.4(6)
C2 C3 H3 119.8
C4 C3 H3 119.8
C11 C12 H12A 109.5
C11 C12 H12B 109.5
H12A C12 H12B 109.5
C11 C12 H12C 109.5
H12A C12 H12C 109.5
H12B C12 H12C 109.5
C16 C21 C20 121.7(6)
C16 C21 H21 119.2
C20 C21 H21 119.2
C19 C18 C17 120.8(7)
C19 C18 H18 119.6
C17 C18 H18 119.6
N1 C1 C2 123.9(6)
N1 C1 H1 118.1
C2 C1 H1 118.1
C5 C6 C7 121.3(6)
C5 C6 H6 119.3
C7 C6 H6 119.3
C3 C2 C1 119.1(6)
C3 C2 H2 120.5
C1 C2 H2 120.5
C15 C14 C13 123.7(8)
C15 C14 H14 118.2
C13 C14 H14 118.2
C14 C15 H15A 120.0
C14 C15 H15B 120.0
H15A C15 H15B 120.0
C18 C19 C20 119.1(8)
C18 C19 H19 120.4
C20 C19 H19 120.4
C21 C20 C19 119.4(8)
C21 C20 H20 120.3
C19 C20 H20 120.3
N1 C22 C8 118.8(4)
N1 C22 C4 122.6(4)
C8 C22 C4 118.6(5)

loop_
_geom_bond_atom_site_label_1
_geom_bond_atom_site_label_2
_geom_bond_distance
N2 C9 1.348(5)
N2 C8 1.415(6)
N2 H2A 0.85(4)
O1 C9 1.217(5)
C9 C11 1.524(7)
C11 C13 1.534(7)
C11 C12 1.540(7)
C11 H11 0.9800
C8 C7 1.359(6)
C8 C22 1.415(6)
N1 C1 1.307(6)
N1 C22 1.351(6)
C4 C5 1.395(7)
C4 C3 1.411(7)
C4 C22 1.423(7)
C16 C21 1.351(8)
C16 C17 1.361(7)
C16 C13 1.492(8)
C7 C6 1.392(8)
C7 H7 0.9300
C13 C14 1.510(9)
C13 H13 0.9800
C5 C6 1.349(8)
C5 H5 0.9300
C17 C18 1.365(10)
C17 H17 0.9300
C3 C2 1.328(9)
C3 H3 0.9300
C12 H12A 0.9600
C12 H12B 0.9600
C12 H12C 0.9600
C21 C20 1.361(10)
C21 H21 0.9300
C18 C19 1.324(10)
C18 H18 0.9300
C1 C2 1.403(10)
C1 H1 0.9300
C6 H6 0.9300
C2 H2 0.9300
C14 C15 1.311(11)
C14 H14 0.9300
C15 H15A 0.9300
C15 H15B 0.9300
C19 C20 1.385(11)
C19 H19 0.9300
C20 H20 0.9300
